data_4312045
loop_
_publ_author_name
'Justin T. Hoffman'
'Simon Einwaechter'
'Balwant S. Chohan'
'Partha Basu'
'Carl J. Carrano'

_publ_section_title
;
 Isomerization and Oxygen Atom Transfer Reactivity in Oxo-Mo Complexes of
 Relevance to Molybdoenzymes
;
_journal_name_full 'Inorganic Chemistry'
_journal_page_first 7573
_journal_page_last 7575
_journal_paper_doi 10.1021/ic048775m
_journal_volume 43
_journal_year 2004
_chemical_formula_sum 'C24 H25 Cl Mo N4 O3'
_chemical_formula_weight 548.87
_chemical_name_systematic
; 
 ? 
;
_space_group_IT_number 14
_symmetry_cell_setting monoclinic
_symmetry_space_group_name_Hall '-P 2yn'
_symmetry_space_group_name_H-M 'P 1 21/n 1'
_atom_sites_solution_hydrogens geom
_atom_sites_solution_primary direct
_atom_sites_solution_secondary difmap
_audit_creation_method SHELXL-97
_cell_angle_alpha 90.00
_cell_angle_beta 94.1710(10)
_cell_angle_gamma 90.00
_cell_formula_units_Z 4
_cell_length_a 9.7589(6)
_cell_length_b 15.5178(10)
_cell_length_c 15.4080(9)
_cell_measurement_reflns_used 5408
_cell_measurement_temperature 213(2)
_cell_measurement_theta_max 28.16
_cell_measurement_theta_min 2.47
_cell_volume 2327.2(2)
_computing_cell_refinement 'Bruker SMART'
_computing_data_collection 'Bruker SMART'
_computing_data_reduction 'Bruker SAINT'
_computing_molecular_graphics 'Bruker SHELXTL'
_computing_publication_material 'Bruker SHELXTL'
_computing_structure_refinement 'SHELXL-97 (Sheldrick, 1997)'
_computing_structure_solution 'SHELXS-97 (Sheldrick, 1990)'
_diffrn_ambient_temperature 213(2)
_diffrn_measured_fraction_theta_full 0.960
_diffrn_measured_fraction_theta_max 0.960
_diffrn_measurement_device_type 'CCD area detector'
_diffrn_measurement_method 'phi and omega scans'
_diffrn_radiation_monochromator graphite
_diffrn_radiation_source 'fine-focus sealed tube'
_diffrn_radiation_type MoK\a
_diffrn_radiation_wavelength 0.71073
_diffrn_reflns_av_R_equivalents 0.0274
_diffrn_reflns_av_sigmaI/netI 0.0292
_diffrn_reflns_limit_h_max 11
_diffrn_reflns_limit_h_min -12
_diffrn_reflns_limit_k_max 18
_diffrn_reflns_limit_k_min -20
_diffrn_reflns_limit_l_max 20
_diffrn_reflns_limit_l_min -20
_diffrn_reflns_number 16668
_diffrn_reflns_theta_full 28.19
_diffrn_reflns_theta_max 28.19
_diffrn_reflns_theta_min 1.87
_exptl_absorpt_coefficient_mu 0.713
_exptl_absorpt_correction_T_max 1.000
_exptl_absorpt_correction_T_min 0.780
_exptl_absorpt_correction_type multi-scan
_exptl_absorpt_process_details SADABS
_exptl_crystal_colour Colorless
_exptl_crystal_density_diffrn 1.567
_exptl_crystal_density_meas 0
_exptl_crystal_density_method 'not measured'
_exptl_crystal_description Plate
_exptl_crystal_F_000 1120
_exptl_crystal_size_max 0.35
_exptl_crystal_size_mid 0.20
_exptl_crystal_size_min 0.05
_refine_diff_density_max 1.199
_refine_diff_density_min -0.316
_refine_diff_density_rms 0.075
_refine_ls_extinction_method none
_refine_ls_goodness_of_fit_ref 1.080
_refine_ls_hydrogen_treatment mixed
_refine_ls_matrix_type full
_refine_ls_number_parameters 398
_refine_ls_number_reflns 5482
_refine_ls_number_restraints 0
_refine_ls_restrained_S_all 1.080
_refine_ls_R_factor_all 0.0429
_refine_ls_R_factor_gt 0.0376
_refine_ls_shift/su_max 0.002
_refine_ls_shift/su_mean 0.000
_refine_ls_structure_factor_coef Fsqd
_refine_ls_weighting_details 'calc w=1/[\s^2^(Fo^2^)+(0.0464P)^2^+1.8860P] where P=(Fo^2^+2Fc^2^)/3'
_refine_ls_weighting_scheme calc
_refine_ls_wR_factor_gt 0.0924
_refine_ls_wR_factor_ref 0.0955
_reflns_number_gt 4935
_reflns_number_total 5482
_reflns_threshold_expression >2sigma(I)
_cod_data_source_file ic048775msi20040901_095212.cif
_cod_data_source_block sdsu5
_cod_depositor_comments
;
The following automatic conversions were performed:
'_symmetry_cell_setting' value 'Monoclinic' changed to 'monoclinic'
according to '/home/saulius/struct/CIF-dictionaries/cif_core.dic'
dictionary named 'cif_core.dic' version 2.4.1 from
2010-06-29.

'_exptl_absorpt_correction_type' value 'Multi-scan' changed
to 'multi-scan' according to
'/home/saulius/struct/CIF-dictionaries/cif_core.dic' dictionary named
'cif_core.dic' version 2.4.1 from 2010-06-29.

Automatic conversion script
Id: cif_fix_enum 1527 2010-12-29 10:47:43Z saulius 
;
_cod_database_code 4312045

loop_
_symmetry_equiv_pos_as_xyz
'x, y, z'
'-x+1/2, y+1/2, -z+1/2'
'-x, -y, -z'
'x-1/2, -y-1/2, z-1/2'

loop_
_atom_site_label
_atom_site_type_symbol
_atom_site_fract_x
_atom_site_fract_y
_atom_site_fract_z
_atom_site_U_iso_or_equiv
_atom_site_adp_type
_atom_site_occupancy
_atom_site_symmetry_multiplicity
_atom_site_calc_flag
_atom_site_refinement_flags
_atom_site_disorder_assembly
_atom_site_disorder_group
Mo1 Mo 0.71897(2) 0.294603(15) 0.994349(12) 0.02843(8) Uani 1 1 d . . .
Cl1 Cl 0.81323(8) 0.15979(5) 1.04263(4) 0.04356(18) Uani 1 1 d . . .
O1 O 0.62639(18) 0.37297(11) 0.91519(10) 0.0288(4) Uani 1 1 d . . .
O2 O 0.6290(2) 0.31030(14) 1.08317(11) 0.0394(5) Uani 1 1 d . . .
O3 O 0.87047(19) 0.34937(14) 1.01601(12) 0.0390(4) Uani 1 1 d . . .
N1 N 0.7003(2) 0.25174(14) 0.78741(12) 0.0259(4) Uani 1 1 d . . .
N2 N 0.7905(2) 0.24912(14) 0.85971(12) 0.0277(4) Uani 1 1 d . . .
N3 N 0.4945(2) 0.21362(13) 0.85061(12) 0.0251(4) Uani 1 1 d . . .
N4 N 0.5379(2) 0.20781(14) 0.93707(12) 0.0278(4) Uani 1 1 d . . .
C1 C 0.5504(2) 0.36944(15) 0.83449(14) 0.0247(5) Uani 1 1 d . . .
C2 C 0.5588(2) 0.27645(16) 0.79710(15) 0.0246(5) Uani 1 1 d . . .
C3 C 0.6892(4) 0.2281(3) 0.62629(18) 0.0440(7) Uani 1 1 d . . .
C4 C 0.7628(3) 0.23109(18) 0.71417(16) 0.0322(5) Uani 1 1 d . . .
C5 C 0.8975(3) 0.21525(19) 0.74073(18) 0.0359(6) Uani 1 1 d . . .
C6 C 0.9112(3) 0.22616(18) 0.83090(17) 0.0319(5) Uani 1 1 d . . .
C7 C 1.0367(3) 0.2150(3) 0.8906(2) 0.0441(7) Uani 1 1 d . . .
C8 C 0.3256(3) 0.1484(2) 0.73956(19) 0.0373(6) Uani 1 1 d . . .
C9 C 0.3938(2) 0.15605(16) 0.82845(16) 0.0283(5) Uani 1 1 d . . .
C10 C 0.3705(3) 0.11212(18) 0.90334(18) 0.0330(5) Uani 1 1 d . . .
C11 C 0.4608(3) 0.14640(17) 0.96922(16) 0.0312(5) Uani 1 1 d . . .
C12 C 0.4746(4) 0.1210(3) 1.0630(2) 0.0439(7) Uani 1 1 d . . .
C13 C 0.4007(2) 0.39269(16) 0.84821(15) 0.0268(5) Uani 1 1 d . . .
C14 C 0.3698(3) 0.42648(19) 0.92812(18) 0.0354(6) Uani 1 1 d . . .
C15 C 0.2359(3) 0.4495(2) 0.9422(2) 0.0428(7) Uani 1 1 d . . .
C16 C 0.1319(3) 0.4385(2) 0.8788(2) 0.0439(7) Uani 1 1 d . . .
C17 C 0.1611(3) 0.4045(2) 0.7997(2) 0.0414(7) Uani 1 1 d . . .
C18 C 0.2942(3) 0.38113(18) 0.78424(18) 0.0331(5) Uani 1 1 d . . .
C19 C 0.6194(2) 0.43046(16) 0.77203(15) 0.0279(5) Uani 1 1 d . . .
C20 C 0.5598(3) 0.4495(2) 0.68982(18) 0.0409(7) Uani 1 1 d . . .
C21 C 0.6289(4) 0.5008(2) 0.6332(2) 0.0455(7) Uani 1 1 d . . .
C22 C 0.7553(3) 0.53357(18) 0.6571(2) 0.0400(6) Uani 1 1 d . . .
C23 C 0.8156(3) 0.5152(2) 0.7385(2) 0.0424(7) Uani 1 1 d . . .
C24 C 0.7478(3) 0.46413(19) 0.79561(19) 0.0362(6) Uani 1 1 d . . .
H2 H 0.516(3) 0.2744(16) 0.7447(17) 0.017(6) Uiso 1 1 d . . .
H3A H 0.649(4) 0.280(3) 0.610(3) 0.056(11) Uiso 1 1 d . . .
H3B H 0.634(5) 0.185(3) 0.622(3) 0.062(12) Uiso 1 1 d . . .
H3C H 0.741(4) 0.214(2) 0.584(3) 0.065(12) Uiso 1 1 d . . .
H5 H 0.959(4) 0.195(2) 0.704(2) 0.057(11) Uiso 1 1 d . . .
H7A H 1.103(5) 0.227(3) 0.863(3) 0.074(13) Uiso 1 1 d . . .
H7B H 1.043(4) 0.161(3) 0.913(3) 0.067(12) Uiso 1 1 d . . .
H7C H 1.041(4) 0.248(3) 0.936(3) 0.061(12) Uiso 1 1 d . . .
H8A H 0.284(4) 0.201(3) 0.729(3) 0.060(11) Uiso 1 1 d . . .
H8B H 0.268(4) 0.104(2) 0.738(2) 0.043(9) Uiso 1 1 d . . .
H8C H 0.387(4) 0.145(2) 0.697(2) 0.044(9) Uiso 1 1 d . . .
H10 H 0.300(3) 0.0646(19) 0.9085(18) 0.030(7) Uiso 1 1 d . . .
H12A H 0.509(5) 0.163(3) 1.096(3) 0.081(15) Uiso 1 1 d . . .
H12B H 0.389(5) 0.109(3) 1.076(3) 0.086(15) Uiso 1 1 d . . .
H12C H 0.534(5) 0.080(3) 1.071(3) 0.071(13) Uiso 1 1 d . . .
H14 H 0.436(3) 0.4336(19) 0.970(2) 0.036(8) Uiso 1 1 d . . .
H15 H 0.215(3) 0.464(2) 0.991(2) 0.050(10) Uiso 1 1 d . . .
H16 H 0.041(4) 0.452(2) 0.892(2) 0.052(10) Uiso 1 1 d . . .
H17 H 0.098(4) 0.394(2) 0.762(2) 0.041(9) Uiso 1 1 d . . .
H18 H 0.307(3) 0.356(2) 0.735(2) 0.035(8) Uiso 1 1 d . . .
H20 H 0.468(4) 0.428(2) 0.674(2) 0.055(10) Uiso 1 1 d . . .
H21 H 0.589(4) 0.509(3) 0.581(3) 0.064(11) Uiso 1 1 d . . .
H22 H 0.796(4) 0.566(2) 0.622(2) 0.051(10) Uiso 1 1 d . . .
H23 H 0.898(4) 0.537(2) 0.756(2) 0.048(9) Uiso 1 1 d . . .
H24 H 0.787(4) 0.452(2) 0.848(2) 0.056(10) Uiso 1 1 d . . .

loop_
_atom_site_aniso_label
_atom_site_aniso_U_11
_atom_site_aniso_U_22
_atom_site_aniso_U_33
_atom_site_aniso_U_23
_atom_site_aniso_U_13
_atom_site_aniso_U_12
Mo1 0.02462(12) 0.04185(14) 0.01817(11) -0.00081(8) -0.00285(8) 0.00389(9)
Cl1 0.0440(4) 0.0549(5) 0.0310(3) 0.0105(3) -0.0025(3) 0.0146(3)
O1 0.0283(9) 0.0342(9) 0.0229(8) -0.0020(7) -0.0050(6) 0.0023(7)
O2 0.0341(10) 0.0622(13) 0.0219(8) -0.0038(8) 0.0011(7) 0.0031(9)
O3 0.0302(10) 0.0539(12) 0.0316(9) -0.0035(8) -0.0064(7) 0.0014(9)
N1 0.0263(10) 0.0319(11) 0.0194(9) -0.0003(8) 0.0003(7) 0.0020(8)
N2 0.0235(10) 0.0366(12) 0.0229(9) 0.0022(8) 0.0008(7) 0.0037(9)
N3 0.0250(10) 0.0296(11) 0.0201(9) 0.0006(7) -0.0016(7) 0.0012(8)
N4 0.0294(11) 0.0350(11) 0.0186(9) 0.0020(8) -0.0002(8) 0.0034(8)
C1 0.0229(11) 0.0291(12) 0.0216(10) -0.0004(9) -0.0019(8) 0.0001(9)
C2 0.0248(11) 0.0303(12) 0.0181(10) 0.0004(8) -0.0030(8) 0.0015(9)
C3 0.0460(18) 0.061(2) 0.0247(13) -0.0044(13) 0.0045(12) -0.0003(17)
C4 0.0358(14) 0.0358(14) 0.0258(12) -0.0007(10) 0.0085(10) -0.0006(11)
C5 0.0319(14) 0.0466(16) 0.0303(13) 0.0022(11) 0.0106(11) 0.0021(12)
C6 0.0269(12) 0.0368(14) 0.0326(13) 0.0049(10) 0.0053(10) 0.0013(10)
C7 0.0274(14) 0.062(2) 0.0429(17) 0.0060(15) 0.0048(12) 0.0062(14)
C8 0.0377(15) 0.0378(16) 0.0352(14) -0.0011(11) -0.0064(12) -0.0066(13)
C9 0.0227(11) 0.0301(13) 0.0319(12) -0.0007(10) -0.0006(9) 0.0036(10)
C10 0.0261(12) 0.0329(14) 0.0402(14) 0.0064(11) 0.0031(10) 0.0008(10)
C11 0.0273(12) 0.0358(14) 0.0311(12) 0.0070(10) 0.0066(10) 0.0045(10)
C12 0.0471(19) 0.053(2) 0.0325(15) 0.0141(14) 0.0074(13) -0.0019(16)
C13 0.0261(12) 0.0252(12) 0.0290(11) 0.0022(9) 0.0007(9) 0.0013(9)
C14 0.0333(14) 0.0394(15) 0.0331(13) -0.0056(11) -0.0003(11) 0.0000(11)
C15 0.0421(16) 0.0465(17) 0.0412(16) -0.0080(13) 0.0125(13) 0.0046(13)
C16 0.0283(14) 0.0477(18) 0.0565(18) 0.0000(14) 0.0073(13) 0.0069(12)
C17 0.0265(13) 0.0482(17) 0.0480(17) -0.0002(13) -0.0081(12) 0.0015(12)
C18 0.0308(13) 0.0362(14) 0.0320(13) -0.0029(11) 0.0003(10) -0.0004(11)
C19 0.0274(12) 0.0285(12) 0.0275(11) -0.0006(9) 0.0006(9) -0.0003(10)
C20 0.0405(16) 0.0457(17) 0.0351(14) 0.0083(12) -0.0067(12) -0.0145(13)
C21 0.0538(19) 0.0484(18) 0.0335(15) 0.0115(13) -0.0022(13) -0.0099(14)
C22 0.0443(16) 0.0304(14) 0.0471(16) 0.0040(12) 0.0155(13) -0.0038(12)
C23 0.0279(14) 0.0422(16) 0.0573(18) 0.0020(13) 0.0057(12) -0.0055(12)
C24 0.0289(13) 0.0413(16) 0.0377(14) 0.0038(11) -0.0031(11) -0.0035(11)

loop_
_atom_type_symbol
_atom_type_description
_atom_type_scat_dispersion_real
_atom_type_scat_dispersion_imag
_atom_type_scat_source
C C 0.0033 0.0016 'International Tables Vol C Tables 4.2.6.8 and 6.1.1.4'
H H 0.0000 0.0000 'International Tables Vol C Tables 4.2.6.8 and 6.1.1.4'
N N 0.0061 0.0033 'International Tables Vol C Tables 4.2.6.8 and 6.1.1.4'
O O 0.0106 0.0060 'International Tables Vol C Tables 4.2.6.8 and 6.1.1.4'
Mo Mo -1.6832 0.6857 'International Tables Vol C Tables 4.2.6.8 and 6.1.1.4'
Cl Cl 0.1484 0.1585 'International Tables Vol C Tables 4.2.6.8 and 6.1.1.4'

loop_
_geom_angle_atom_site_label_1
_geom_angle_atom_site_label_2
_geom_angle_atom_site_label_3
_geom_angle
_geom_angle_site_symmetry_1
_geom_angle_site_symmetry_3
_geom_angle_publ_flag
O2 Mo1 O3 105.13(10) . . ?
O2 Mo1 O1 100.13(9) . . ?
O3 Mo1 O1 99.80(9) . . ?
O2 Mo1 N4 88.05(9) . . ?
O3 Mo1 N4 166.67(8) . . ?
O1 Mo1 N4 79.40(7) . . ?
O2 Mo1 N2 164.08(9) . . ?
O3 Mo1 N2 90.77(8) . . ?
O1 Mo1 N2 77.49(7) . . ?
N4 Mo1 N2 76.03(7) . . ?
O2 Mo1 Cl1 94.87(7) . . ?
O3 Mo1 Cl1 93.81(7) . . ?
O1 Mo1 Cl1 156.29(5) . . ?
N4 Mo1 Cl1 82.89(5) . . ?
N2 Mo1 Cl1 83.04(5) . . ?
C1 O1 Mo1 137.68(15) . . ?
C4 N1 N2 111.6(2) . . ?
C4 N1 C2 129.5(2) . . ?
N2 N1 C2 118.98(18) . . ?
C6 N2 N1 105.52(19) . . ?
C6 N2 Mo1 134.44(17) . . ?
N1 N2 Mo1 119.70(14) . . ?
C9 N3 N4 111.67(19) . . ?
C9 N3 C2 129.6(2) . . ?
N4 N3 C2 118.7(2) . . ?
C11 N4 N3 105.4(2) . . ?
C11 N4 Mo1 134.61(17) . . ?
N3 N4 Mo1 119.98(15) . . ?
O1 C1 C13 108.43(18) . . ?
O1 C1 C19 107.67(19) . . ?
C13 C1 C19 113.9(2) . . ?
O1 C1 C2 108.99(19) . . ?
C13 C1 C2 110.18(19) . . ?
C19 C1 C2 107.53(18) . . ?
N3 C2 N1 109.62(19) . . ?
N3 C2 C1 112.08(18) . . ?
N1 C2 C1 111.0(2) . . ?
N3 C2 H2 107.6(17) . . ?
N1 C2 H2 106.5(16) . . ?
C1 C2 H2 109.8(16) . . ?
C4 C3 H3A 113(2) . . ?
C4 C3 H3B 111(3) . . ?
H3A C3 H3B 113(4) . . ?
C4 C3 H3C 115(3) . . ?
H3A C3 H3C 106(3) . . ?
H3B C3 H3C 98(3) . . ?
N1 C4 C5 105.8(2) . . ?
N1 C4 C3 123.2(2) . . ?
C5 C4 C3 131.0(2) . . ?
C4 C5 C6 107.2(2) . . ?
C4 C5 H5 123(2) . . ?
C6 C5 H5 129(2) . . ?
N2 C6 C5 109.8(2) . . ?
N2 C6 C7 122.1(2) . . ?
C5 C6 C7 128.1(3) . . ?
C6 C7 H7A 107(3) . . ?
C6 C7 H7B 112(3) . . ?
H7A C7 H7B 112(4) . . ?
C6 C7 H7C 115(3) . . ?
H7A C7 H7C 107(4) . . ?
H7B C7 H7C 105(4) . . ?
C9 C8 H8A 105(2) . . ?
C9 C8 H8B 109(2) . . ?
H8A C8 H8B 115(3) . . ?
C9 C8 H8C 112(2) . . ?
H8A C8 H8C 103(3) . . ?
H8B C8 H8C 113(3) . . ?
N3 C9 C10 106.1(2) . . ?
N3 C9 C8 123.7(2) . . ?
C10 C9 C8 130.2(3) . . ?
C9 C10 C11 106.7(2) . . ?
C9 C10 H10 125.6(16) . . ?
C11 C10 H10 127.8(16) . . ?
N4 C11 C10 110.2(2) . . ?
N4 C11 C12 122.3(3) . . ?
C10 C11 C12 127.5(3) . . ?
C11 C12 H12A 111(3) . . ?
C11 C12 H12B 105(3) . . ?
H12A C12 H12B 110(4) . . ?
C11 C12 H12C 110(3) . . ?
H12A C12 H12C 104(4) . . ?
H12B C12 H12C 116(4) . . ?
C18 C13 C14 118.5(2) . . ?
C18 C13 C1 122.8(2) . . ?
C14 C13 C1 118.7(2) . . ?
C15 C14 C13 120.2(3) . . ?
C15 C14 H14 120(2) . . ?
C13 C14 H14 120(2) . . ?
C16 C15 C14 121.0(3) . . ?
C16 C15 H15 118(2) . . ?
C14 C15 H15 121(2) . . ?
C15 C16 C17 119.3(3) . . ?
C15 C16 H16 119(2) . . ?
C17 C16 H16 122(2) . . ?
C16 C17 C18 120.6(3) . . ?
C16 C17 H17 120(2) . . ?
C18 C17 H17 120(2) . . ?
C17 C18 C13 120.4(3) . . ?
C17 C18 H18 117(2) . . ?
C13 C18 H18 122(2) . . ?
C24 C19 C20 118.1(2) . . ?
C24 C19 C1 119.8(2) . . ?
C20 C19 C1 121.9(2) . . ?
C19 C20 C21 120.3(3) . . ?
C19 C20 H20 118(2) . . ?
C21 C20 H20 121(2) . . ?
C22 C21 C20 121.1(3) . . ?
C22 C21 H21 122(3) . . ?
C20 C21 H21 117(3) . . ?
C21 C22 C23 119.2(3) . . ?
C21 C22 H22 120(2) . . ?
C23 C22 H22 121(2) . . ?
C22 C23 C24 120.3(3) . . ?
C22 C23 H23 121(2) . . ?
C24 C23 H23 119(2) . . ?
C19 C24 C23 121.0(3) . . ?
C19 C24 H24 119(2) . . ?
C23 C24 H24 120(2) . . ?

loop_
_geom_bond_atom_site_label_1
_geom_bond_atom_site_label_2
_geom_bond_distance
_geom_bond_site_symmetry_2
_geom_bond_publ_flag
Mo1 O2 1.6965(18) . ?
Mo1 O3 1.717(2) . ?
Mo1 O1 1.9033(17) . ?
Mo1 N4 2.343(2) . ?
Mo1 N2 2.3451(19) . ?
Mo1 Cl1 2.3825(8) . ?
O1 C1 1.402(3) . ?
N1 C4 1.360(3) . ?
N1 N2 1.369(3) . ?
N1 C2 1.451(3) . ?
N2 C6 1.337(3) . ?
N3 C9 1.353(3) . ?
N3 N4 1.371(3) . ?
N3 C2 1.449(3) . ?
N4 C11 1.332(3) . ?
C1 C13 1.534(3) . ?
C1 C19 1.539(3) . ?
C1 C2 1.558(3) . ?
C2 H2 0.88(3) . ?
C3 C4 1.487(4) . ?
C3 H3A 0.92(4) . ?
C3 H3B 0.85(4) . ?
C3 H3C 0.89(4) . ?
C4 C5 1.370(4) . ?
C5 C6 1.396(4) . ?
C5 H5 0.91(4) . ?
C6 C7 1.487(4) . ?
C7 H7A 0.83(5) . ?
C7 H7B 0.91(5) . ?
C7 H7C 0.87(4) . ?
C8 C9 1.484(4) . ?
C8 H8A 0.92(4) . ?
C8 H8B 0.89(4) . ?
C8 H8C 0.92(3) . ?
C9 C10 1.373(4) . ?
C10 C11 1.400(4) . ?
C10 H10 1.01(3) . ?
C11 C12 1.494(4) . ?
C12 H12A 0.88(5) . ?
C12 H12B 0.90(5) . ?
C12 H12C 0.87(5) . ?
C13 C18 1.391(4) . ?
C13 C14 1.391(4) . ?
C14 C15 1.387(4) . ?
C14 H14 0.88(3) . ?
C15 C16 1.366(5) . ?
C15 H15 0.82(3) . ?
C16 C17 1.376(4) . ?
C16 H16 0.94(4) . ?
C17 C18 1.386(4) . ?
C17 H17 0.83(3) . ?
C18 H18 0.88(3) . ?
C19 C24 1.382(4) . ?
C19 C20 1.387(4) . ?
C20 C21 1.390(4) . ?
C20 H20 0.97(4) . ?
C21 C22 1.361(5) . ?
C21 H21 0.88(4) . ?
C22 C23 1.376(5) . ?
C22 H22 0.86(4) . ?
C23 C24 1.388(4) . ?
C23 H23 0.90(4) . ?
C24 H24 0.89(4) . ?
